data_4130240
loop_
_publ_author_name
'Zhang, Lei'
'Hou, Guohua'
'Zi, Guofu'
'Ding, Wanjian'
'Walter, Marc D.'

_publ_section_title
;
 Influence of the 5f Orbitals on the Bonding and Reactivity in
 Organoactinides: Experimental and Computational Studies on a Uranium
 Metallacyclopropene.
;
_journal_issue 15
_journal_name_full 'Journal of the American Chemical Society'
_journal_page_first 5130
_journal_page_last 5142
_journal_paper_doi 10.1021/jacs.6b01391
_journal_volume 138
_journal_year 2016
_chemical_formula_moiety 'C41 H70 N2 Si2 U'
_chemical_formula_sum 'C41 H70 N2 Si2 U'
_chemical_formula_weight 885.20
_space_group_crystal_system monoclinic
_space_group_IT_number 14
_space_group_name_Hall '-P 2ybc'
_space_group_name_H-M_alt 'P 1 21/c 1'
_atom_sites_solution_hydrogens geom
_audit_creation_method SHELXL-2014/7
_cell_angle_alpha 90
_cell_angle_beta 101.439(5)
_cell_angle_gamma 90
_cell_formula_units_Z 4
_cell_length_a 18.785(6)
_cell_length_b 11.512(4)
_cell_length_c 19.584(6)
_cell_measurement_reflns_used 6083
_cell_measurement_temperature 100(2)
_cell_measurement_theta_max 26.21
_cell_measurement_theta_min 2.24
_cell_volume 4151(2)
_computing_cell_refinement 'Bruker SAINT'
_computing_data_collection 'Bruker APEX2'
_computing_data_reduction 'Bruker SAINT'
_computing_molecular_graphics 'Bruker SHELXTL'
_computing_publication_material 'Bruker SHELXTL'
_computing_structure_refinement 'SHELXL-2014/7 (Sheldrick, 2014)'
_computing_structure_solution 'SHELXS-97 (Sheldrick 2008)'
_diffrn_ambient_temperature 100(2)
_diffrn_measured_fraction_theta_full 0.999
_diffrn_measured_fraction_theta_max 0.979
_diffrn_measurement_device_type 'Bruker APEX-II CCD'
_diffrn_measurement_method '\f and \w scans'
_diffrn_radiation_type MoK\a
_diffrn_radiation_wavelength 0.71073
_diffrn_reflns_av_R_equivalents 0.0609
_diffrn_reflns_av_unetI/netI 0.0751
_diffrn_reflns_Laue_measured_fraction_full 0.999
_diffrn_reflns_Laue_measured_fraction_max 0.979
_diffrn_reflns_limit_h_max 25
_diffrn_reflns_limit_h_min -25
_diffrn_reflns_limit_k_max 11
_diffrn_reflns_limit_k_min -15
_diffrn_reflns_limit_l_max 26
_diffrn_reflns_limit_l_min -26
_diffrn_reflns_number 31367
_diffrn_reflns_point_group_measured_fraction_full 0.999
_diffrn_reflns_point_group_measured_fraction_max 0.979
_diffrn_reflns_theta_full 25.242
_diffrn_reflns_theta_max 29.474
_diffrn_reflns_theta_min 2.063
_exptl_absorpt_coefficient_mu 3.997
_exptl_absorpt_correction_T_max 0.75
_exptl_absorpt_correction_T_min 0.54
_exptl_absorpt_correction_type multi-scan
_exptl_absorpt_process_details SADABS
_exptl_crystal_colour brown
_exptl_crystal_density_diffrn 1.416
_exptl_crystal_description block
_exptl_crystal_F_000 1800
_exptl_crystal_size_max 0.200
_exptl_crystal_size_mid 0.150
_exptl_crystal_size_min 0.150
_refine_diff_density_max 1.626
_refine_diff_density_min -1.490
_refine_diff_density_rms 0.165
_refine_ls_extinction_method none
_refine_ls_goodness_of_fit_ref 1.034
_refine_ls_hydrogen_treatment constr
_refine_ls_matrix_type full
_refine_ls_number_parameters 493
_refine_ls_number_reflns 11290
_refine_ls_number_restraints 312
_refine_ls_restrained_S_all 1.058
_refine_ls_R_factor_all 0.0619
_refine_ls_R_factor_gt 0.0410
_refine_ls_shift/su_max 0.002
_refine_ls_shift/su_mean 0.000
_refine_ls_structure_factor_coef Fsqd
_refine_ls_weighting_details 'w=1/[\s^2^(Fo^2^)+(0.0319P)^2^+2.9282P] where P=(Fo^2^+2Fc^2^)/3'
_refine_ls_weighting_scheme calc
_refine_ls_wR_factor_gt 0.0871
_refine_ls_wR_factor_ref 0.0957
_reflns_Friedel_coverage 0.000
_reflns_number_gt 8598
_reflns_number_total 11290
_reflns_threshold_expression 'I > 2\s(I)'
_cod_data_source_file ja6b01391_si_003.cif
_cod_data_source_block compound12
_cod_original_sg_symbol_H-M 'P 21/c'
_cod_database_code 4130240
_shelx_shelxl_version_number 2014/7
_shelx_space_group_comment
; 
The symmetry employed for this shelxl refinement is uniquely defined 
by the following loop, which should always be used as a source of 
symmetry information in preference to the above space-group names. 
They are only intended as comments. 
;
_shelx_estimated_absorpt_t_min 0.502
_shelx_estimated_absorpt_t_max 0.585

loop_
_space_group_symop_operation_xyz
'x, y, z'
'-x, y+1/2, -z+1/2'
'-x, -y, -z'
'x, -y-1/2, z-1/2'

loop_
_atom_site_label
_atom_site_type_symbol
_atom_site_fract_x
_atom_site_fract_y
_atom_site_fract_z
_atom_site_U_iso_or_equiv
_atom_site_adp_type
_atom_site_occupancy
_atom_site_site_symmetry_order
_atom_site_calc_flag
_atom_site_refinement_flags_posn
_atom_site_refinement_flags_adp
_atom_site_refinement_flags_occupancy
_atom_site_disorder_assembly
_atom_site_disorder_group
C1 C 0.3263(2) 0.3693(5) 0.1950(2) 0.0227(11) Uani 1 1 d . U . . .
C2 C 0.2914(2) 0.2633(4) 0.2037(2) 0.0210(10) Uani 1 1 d . U . . .
C3 C 0.2212(2) 0.2895(4) 0.2157(2) 0.0187(9) Uani 1 1 d . U . . .
C4 C 0.2136(2) 0.4107(5) 0.2155(2) 0.0215(10) Uani 1 1 d . U . . .
C5 C 0.2790(3) 0.4599(4) 0.2034(2) 0.0234(11) Uani 1 1 d . U . . .
C6 C 0.3939(3) 0.3760(6) 0.1643(3) 0.0402(16) Uani 1 1 d . U . . .
H6A H 0.4084 0.4574 0.1617 0.060 Uiso 1 1 calc R U . . .
H6B H 0.3840 0.3423 0.1174 0.060 Uiso 1 1 calc R U . . .
H6C H 0.4332 0.3326 0.1939 0.060 Uiso 1 1 calc R U . . .
C7 C 0.3205(3) 0.1455(5) 0.1924(3) 0.0347(13) Uani 1 1 d . U . . .
H7A H 0.2890 0.0860 0.2065 0.052 Uiso 1 1 calc R U . . .
H7B H 0.3697 0.1377 0.2203 0.052 Uiso 1 1 calc R U . . .
H7C H 0.3219 0.1357 0.1429 0.052 Uiso 1 1 calc R U . . .
C8 C 0.1636(3) 0.1984(5) 0.2157(3) 0.0289(12) Uani 1 1 d . U . . .
H8A H 0.1646 0.1428 0.1780 0.043 Uiso 1 1 calc R U . . .
H8B H 0.1158 0.2357 0.2085 0.043 Uiso 1 1 calc R U . . .
H8C H 0.1729 0.1575 0.2604 0.043 Uiso 1 1 calc R U . . .
C9 C 0.1449(3) 0.4777(5) 0.2146(3) 0.0336(13) Uani 1 1 d . U . . .
H9A H 0.1502 0.5253 0.2569 0.050 Uiso 1 1 calc R U . . .
H9B H 0.1044 0.4235 0.2129 0.050 Uiso 1 1 calc R U . . .
H9C H 0.1352 0.5282 0.1735 0.050 Uiso 1 1 calc R U . . .
C10 C 0.2877(3) 0.5873(5) 0.1902(3) 0.0393(14) Uani 1 1 d . U . . .
H10A H 0.3388 0.6041 0.1900 0.059 Uiso 1 1 calc R U . . .
H10B H 0.2722 0.6325 0.2271 0.059 Uiso 1 1 calc R U . . .
H10C H 0.2578 0.6083 0.1451 0.059 Uiso 1 1 calc R U . . .
C11 C 0.4439(3) 0.3319(4) 0.4296(3) 0.0300(12) Uani 1 1 d . U . . .
C12 C 0.4633(3) 0.3598(6) 0.3677(3) 0.0371(14) Uani 1 1 d . U . . .
C13 C 0.4434(3) 0.4735(6) 0.3515(2) 0.0363(15) Uani 1 1 d . U . . .
C14 C 0.4097(2) 0.5170(5) 0.4045(3) 0.0312(12) Uani 1 1 d . U . . .
C15 C 0.4107(2) 0.4283(5) 0.4531(2) 0.0269(12) Uani 1 1 d . U . . .
C16 C 0.4748(7) 0.2165(13) 0.4561(7) 0.041(3) Uani 0.5 1 d . U P A 1
H16A H 0.4813 0.1679 0.4168 0.061 Uiso 0.5 1 calc R U P A 1
H16B H 0.4414 0.1781 0.4815 0.061 Uiso 0.5 1 calc R U P A 1
H16C H 0.5218 0.2283 0.4874 0.061 Uiso 0.5 1 calc R U P A 1
C17 C 0.5097(7) 0.3166(15) 0.3173(7) 0.046(4) Uani 0.5 1 d . U P B 1
H17A H 0.4870 0.2477 0.2928 0.069 Uiso 0.5 1 calc R U P B 1
H17B H 0.5583 0.2967 0.3433 0.069 Uiso 0.5 1 calc R U P B 1
H17C H 0.5136 0.3778 0.2834 0.069 Uiso 0.5 1 calc R U P B 1
C18 C 0.4562(6) 0.5791(11) 0.3051(6) 0.036(3) Uani 0.5 1 d . U P C 1
H18A H 0.4944 0.6290 0.3312 0.054 Uiso 0.5 1 calc R U P C 1
H18B H 0.4112 0.6238 0.2921 0.054 Uiso 0.5 1 calc R U P C 1
H18C H 0.4711 0.5507 0.2629 0.054 Uiso 0.5 1 calc R U P C 1
C19 C 0.3805(6) 0.6319(10) 0.4287(7) 0.031(3) Uani 0.5 1 d . U P D 1
H19A H 0.3294 0.6413 0.4062 0.047 Uiso 0.5 1 calc R U P D 1
H19B H 0.4088 0.6970 0.4159 0.047 Uiso 0.5 1 calc R U P D 1
H19C H 0.3848 0.6303 0.4794 0.047 Uiso 0.5 1 calc R U P D 1
C20 C 0.3955(6) 0.4053(11) 0.5269(6) 0.021(2) Uani 0.5 1 d . U P E 1
H20A H 0.3544 0.3517 0.5236 0.031 Uiso 0.5 1 calc R U P E 1
H20B H 0.3838 0.4788 0.5475 0.031 Uiso 0.5 1 calc R U P E 1
H20C H 0.4386 0.3709 0.5564 0.031 Uiso 0.5 1 calc R U P E 1
C16' C 0.4520(7) 0.2349(12) 0.4873(6) 0.037(3) Uani 0.5 1 d . U P A 2
H16D H 0.4076 0.1880 0.4804 0.055 Uiso 0.5 1 calc R U P A 2
H16E H 0.4599 0.2714 0.5334 0.055 Uiso 0.5 1 calc R U P A 2
H16F H 0.4935 0.1851 0.4840 0.055 Uiso 0.5 1 calc R U P A 2
C17' C 0.5086(6) 0.2585(11) 0.3420(6) 0.026(3) Uani 0.5 1 d . U P B 2
H17D H 0.5302 0.2098 0.3818 0.040 Uiso 0.5 1 calc R U P B 2
H17E H 0.5471 0.2918 0.3209 0.040 Uiso 0.5 1 calc R U P B 2
H17F H 0.4763 0.2111 0.3074 0.040 Uiso 0.5 1 calc R U P B 2
C18' C 0.4800(5) 0.5209(10) 0.2947(5) 0.026(2) Uani 0.5 1 d . U P C 2
H18D H 0.4648 0.6015 0.2844 0.039 Uiso 0.5 1 calc R U P C 2
H18E H 0.5329 0.5180 0.3105 0.039 Uiso 0.5 1 calc R U P C 2
H18F H 0.4661 0.4737 0.2525 0.039 Uiso 0.5 1 calc R U P C 2
C19' C 0.3955(7) 0.6488(10) 0.3920(7) 0.037(3) Uani 0.5 1 d . U P D 2
H19D H 0.3573 0.6600 0.3505 0.056 Uiso 0.5 1 calc R U P D 2
H19E H 0.4402 0.6868 0.3850 0.056 Uiso 0.5 1 calc R U P D 2
H19F H 0.3801 0.6829 0.4326 0.056 Uiso 0.5 1 calc R U P D 2
C20' C 0.3892(7) 0.4697(13) 0.5204(6) 0.030(3) Uani 0.5 1 d . U P E 2
H20D H 0.3514 0.4187 0.5316 0.045 Uiso 0.5 1 calc R U P E 2
H20E H 0.3708 0.5494 0.5143 0.045 Uiso 0.5 1 calc R U P E 2
H20F H 0.4318 0.4674 0.5585 0.045 Uiso 0.5 1 calc R U P E 2
C21 C 0.3063(2) 0.1548(4) 0.3735(2) 0.0167(9) Uani 1 1 d . U . . .
C22 C 0.2527(2) 0.2033(4) 0.3952(2) 0.0141(8) Uani 1 1 d . U . . .
C23 C 0.2043(2) 0.2921(4) 0.4014(2) 0.0123(8) Uani 1 1 d . U . . .
C24 C 0.3413(3) -0.0509(5) 0.4786(3) 0.0311(12) Uani 1 1 d . U . . .
H24A H 0.3779 -0.0072 0.5113 0.047 Uiso 1 1 calc R U . . .
H24B H 0.3538 -0.1336 0.4814 0.047 Uiso 1 1 calc R U . . .
H24C H 0.2935 -0.0397 0.4905 0.047 Uiso 1 1 calc R U . . .
C25 C 0.2731(3) -0.0891(5) 0.3266(3) 0.0352(13) Uani 1 1 d . U . . .
H25A H 0.2240 -0.0761 0.3349 0.053 Uiso 1 1 calc R U . . .
H25B H 0.2859 -0.1712 0.3342 0.053 Uiso 1 1 calc R U . . .
H25C H 0.2750 -0.0677 0.2786 0.053 Uiso 1 1 calc R U . . .
C26 C 0.4295(3) -0.0247(5) 0.3655(3) 0.0364(13) Uani 1 1 d . U . . .
H26A H 0.4339 0.0216 0.3245 0.055 Uiso 1 1 calc R U . . .
H26B H 0.4342 -0.1074 0.3551 0.055 Uiso 1 1 calc R U . . .
H26C H 0.4680 -0.0025 0.4048 0.055 Uiso 1 1 calc R U . . .
C27 C 0.0371(3) 0.1724(5) 0.4985(3) 0.0353(14) Uani 1 1 d . U . . .
H27A H 0.0389 0.2486 0.5211 0.053 Uiso 1 1 calc R U . . .
H27B H 0.0344 0.1115 0.5328 0.053 Uiso 1 1 calc R U . . .
H27C H -0.0059 0.1683 0.4609 0.053 Uiso 1 1 calc R U . . .
C28 C 0.1129(3) 0.0040(5) 0.4220(3) 0.0428(15) Uani 1 1 d . U . . .
H28A H 0.0667 -0.0025 0.3886 0.064 Uiso 1 1 calc R U . . .
H28B H 0.1146 -0.0545 0.4587 0.064 Uiso 1 1 calc R U . . .
H28C H 0.1532 -0.0086 0.3979 0.064 Uiso 1 1 calc R U . . .
C29 C 0.1979(3) 0.1549(6) 0.5373(3) 0.0402(16) Uani 1 1 d . U . . .
H29A H 0.2437 0.1499 0.5207 0.060 Uiso 1 1 calc R U . . .
H29B H 0.1942 0.0891 0.5681 0.060 Uiso 1 1 calc R U . . .
H29C H 0.1966 0.2277 0.5631 0.060 Uiso 1 1 calc R U . . .
C30 C 0.0695(2) 0.3114(5) 0.3518(2) 0.0255(11) Uani 1 1 d . U . . .
H30 H 0.0909 0.3595 0.3183 0.031 Uiso 1 1 calc R U . . .
C31 C 0.0191(3) 0.3915(5) 0.3840(3) 0.0447(15) Uani 1 1 d . U . . .
H31A H -0.0070 0.3450 0.4138 0.054 Uiso 1 1 calc R U . . .
H31B H 0.0486 0.4506 0.4137 0.054 Uiso 1 1 calc R U . . .
C32 C -0.0351(4) 0.4511(7) 0.3278(4) 0.069(2) Uani 1 1 d . U . . .
H32A H -0.0092 0.5000 0.2990 0.082 Uiso 1 1 calc R U . . .
H32B H -0.0670 0.5021 0.3493 0.082 Uiso 1 1 calc R U . . .
C33 C -0.0808(4) 0.3614(7) 0.2821(4) 0.069(2) Uani 1 1 d . U . . .
H33A H -0.1136 0.4014 0.2434 0.083 Uiso 1 1 calc R U . . .
H33B H -0.1113 0.3196 0.3098 0.083 Uiso 1 1 calc R U . . .
C34 C -0.0343(3) 0.2736(8) 0.2520(3) 0.0632(19) Uani 1 1 d . U . . .
H34A H -0.0098 0.3130 0.2180 0.076 Uiso 1 1 calc R U . . .
H34B H -0.0658 0.2118 0.2271 0.076 Uiso 1 1 calc R U . . .
C35 C 0.0229(3) 0.2193(6) 0.3098(3) 0.0352(13) Uani 1 1 d . U . . .
H35A H -0.0016 0.1730 0.3409 0.042 Uiso 1 1 calc R U . . .
H35B H 0.0541 0.1662 0.2888 0.042 Uiso 1 1 calc R U . . .
C36 C 0.2001(4) 0.4949(6) 0.4414(4) 0.0599(19) Uani 0.540(5) 1 d . U P F 1
H36 H 0.1487 0.4882 0.4155 0.072 Uiso 0.540(5) 1 calc R U P F 1
C37 C 0.1902(5) 0.4739(9) 0.5116(5) 0.0260(16) Uani 0.540(5) 1 d . U P F 1
H37A H 0.2375 0.4610 0.5433 0.031 Uiso 0.540(5) 1 calc R U P F 1
H37B H 0.1589 0.4051 0.5132 0.031 Uiso 0.540(5) 1 calc R U P F 1
C38 C 0.1504(6) 0.5938(10) 0.5335(5) 0.0357(19) Uani 0.540(5) 1 d . U P F 1
H38A H 0.0977 0.5858 0.5142 0.043 Uiso 0.540(5) 1 calc R U P F 1
H38B H 0.1562 0.5930 0.5849 0.043 Uiso 0.540(5) 1 calc R U P F 1
C39 C 0.1694(4) 0.6978(8) 0.5163(4) 0.069(2) Uani 0.540(5) 1 d . U P F 1
H39A H 0.2150 0.7199 0.5484 0.082 Uiso 0.540(5) 1 calc R U P F 1
H39B H 0.1315 0.7537 0.5233 0.082 Uiso 0.540(5) 1 calc R U P F 1
C40 C 0.1804(6) 0.7090(9) 0.4450(5) 0.0330(18) Uani 0.540(5) 1 d . U P F 1
H40A H 0.2073 0.7821 0.4420 0.040 Uiso 0.540(5) 1 calc R U P F 1
H40B H 0.1320 0.7179 0.4144 0.040 Uiso 0.540(5) 1 calc R U P F 1
C41 C 0.2206(5) 0.6114(8) 0.4145(5) 0.0258(16) Uani 0.540(5) 1 d . U P F 1
H41A H 0.2072 0.6129 0.3630 0.031 Uiso 0.540(5) 1 calc R U P F 1
H41B H 0.2737 0.6233 0.4282 0.031 Uiso 0.540(5) 1 calc R U P F 1
C36' C 0.2001(4) 0.4949(6) 0.4414(4) 0.0599(19) Uani 0.460(5) 1 d . U P F 2
H36' H 0.1533 0.4548 0.4436 0.072 Uiso 0.460(5) 1 calc R U P F 2
C37' C 0.2276(6) 0.5127(10) 0.5213(5) 0.0260(16) Uani 0.460(5) 1 d . U P F 2
H37C H 0.2261 0.4354 0.5431 0.031 Uiso 0.460(5) 1 calc R U P F 2
H37D H 0.2795 0.5344 0.5278 0.031 Uiso 0.460(5) 1 calc R U P F 2
C38' C 0.1966(7) 0.5893(12) 0.5608(6) 0.0357(19) Uani 0.460(5) 1 d . U P F 2
H38C H 0.2328 0.6127 0.6024 0.043 Uiso 0.460(5) 1 calc R U P F 2
H38D H 0.1554 0.5515 0.5767 0.043 Uiso 0.460(5) 1 calc R U P F 2
C39' C 0.1694(4) 0.6978(8) 0.5163(4) 0.069(2) Uani 0.460(5) 1 d . U P F 2
H39C H 0.1374 0.7421 0.5414 0.082 Uiso 0.460(5) 1 calc R U P F 2
H39D H 0.2122 0.7474 0.5150 0.082 Uiso 0.460(5) 1 calc R U P F 2
C40' C 0.1290(7) 0.6817(11) 0.4422(6) 0.0330(18) Uani 0.460(5) 1 d . U P F 2
H40C H 0.1254 0.7568 0.4171 0.040 Uiso 0.460(5) 1 calc R U P F 2
H40D H 0.0793 0.6529 0.4418 0.040 Uiso 0.460(5) 1 calc R U P F 2
C41' C 0.1709(6) 0.5938(10) 0.4067(5) 0.0258(16) Uani 0.460(5) 1 d . U P F 2
H41C H 0.1379 0.5681 0.3634 0.031 Uiso 0.460(5) 1 calc R U P F 2
H41D H 0.2113 0.6363 0.3923 0.031 Uiso 0.460(5) 1 calc R U P F 2
N1 N 0.13095(17) 0.2616(3) 0.40277(17) 0.0134(7) Uani 1 1 d . . . . .
N2 N 0.23358(19) 0.4011(3) 0.40890(18) 0.0166(8) Uani 1 1 d . . . . .
Si1 Si 0.33907(6) 0.00226(12) 0.38824(7) 0.0183(3) Uani 1 1 d . . . . .
Si2 Si 0.12049(6) 0.15143(12) 0.46172(6) 0.0189(3) Uani 1 1 d . . . . .
U1 U 0.31248(2) 0.35508(2) 0.33553(2) 0.01334(5) Uani 1 1 d . . . . .

loop_
_atom_site_aniso_label
_atom_site_aniso_U_11
_atom_site_aniso_U_22
_atom_site_aniso_U_33
_atom_site_aniso_U_23
_atom_site_aniso_U_13
_atom_site_aniso_U_12
C1 0.018(2) 0.041(3) 0.0092(19) -0.002(2) 0.0020(16) -0.008(2)
C2 0.022(2) 0.030(3) 0.012(2) -0.0002(19) 0.0055(17) 0.001(2)
C3 0.016(2) 0.028(3) 0.0113(19) 0.0001(19) 0.0009(16) -0.0086(19)
C4 0.020(2) 0.032(3) 0.012(2) 0.0016(19) 0.0011(17) -0.003(2)
C5 0.028(2) 0.029(3) 0.012(2) 0.0061(19) 0.0003(18) -0.011(2)
C6 0.023(2) 0.082(5) 0.017(2) 0.000(3) 0.007(2) -0.015(3)
C7 0.038(3) 0.045(3) 0.022(2) -0.010(2) 0.007(2) 0.007(3)
C8 0.027(3) 0.034(3) 0.024(2) -0.005(2) 0.002(2) -0.015(2)
C9 0.033(3) 0.045(4) 0.024(3) 0.010(2) 0.010(2) 0.012(3)
C10 0.056(4) 0.032(3) 0.027(3) 0.010(2) 0.001(2) -0.013(3)
C11 0.015(2) 0.024(3) 0.044(3) 0.005(2) -0.012(2) -0.005(2)
C12 0.014(2) 0.059(4) 0.037(3) -0.027(3) 0.005(2) -0.007(3)
C13 0.024(2) 0.066(4) 0.016(2) 0.006(2) -0.0041(19) -0.030(3)
C14 0.015(2) 0.024(3) 0.045(3) -0.003(2) -0.016(2) 0.000(2)
C15 0.012(2) 0.055(3) 0.013(2) -0.007(2) -0.0004(16) -0.009(2)
C16 0.029(6) 0.041(7) 0.044(8) -0.003(7) -0.014(5) 0.005(6)
C17 0.021(6) 0.082(11) 0.034(7) -0.014(7) 0.005(5) 0.013(7)
C18 0.036(3) 0.037(3) 0.035(3) 0.0035(19) 0.0077(19) -0.0036(19)
C19 0.018(5) 0.015(5) 0.057(8) 0.006(6) -0.001(5) -0.010(4)
C20 0.013(4) 0.034(6) 0.015(5) 0.005(5) 0.003(4) 0.004(5)
C16' 0.036(7) 0.037(7) 0.027(6) 0.016(6) -0.019(5) -0.010(6)
C17' 0.009(4) 0.041(7) 0.031(6) -0.007(5) 0.007(4) 0.005(5)
C18' 0.027(3) 0.027(3) 0.025(3) 0.0034(19) 0.0047(18) -0.0039(19)
C19' 0.046(7) 0.016(5) 0.037(6) -0.003(5) -0.021(5) -0.002(5)
C20' 0.019(5) 0.059(8) 0.010(5) 0.002(6) -0.001(4) 0.000(6)
C21 0.0107(18) 0.022(2) 0.017(2) -0.0039(18) 0.0022(15) 0.0021(18)
C22 0.0145(19) 0.016(2) 0.0114(18) 0.0006(17) 0.0010(15) -0.0026(17)
C23 0.0086(17) 0.018(2) 0.0107(18) -0.0007(16) 0.0020(14) -0.0003(16)
C24 0.035(3) 0.024(3) 0.033(3) 0.001(2) 0.004(2) 0.007(2)
C25 0.035(3) 0.029(3) 0.040(3) -0.011(3) 0.005(2) 0.000(3)
C26 0.028(3) 0.018(3) 0.069(4) 0.004(3) 0.025(3) 0.007(2)
C27 0.024(3) 0.053(4) 0.033(3) 0.013(3) 0.016(2) -0.001(2)
C28 0.035(3) 0.023(3) 0.073(4) 0.003(3) 0.018(3) -0.004(3)
C29 0.029(3) 0.073(5) 0.019(2) 0.018(3) 0.007(2) 0.005(3)
C30 0.016(2) 0.033(3) 0.027(2) 0.017(2) 0.0019(17) 0.0032(19)
C31 0.023(2) 0.036(3) 0.075(4) 0.014(3) 0.008(2) 0.010(2)
C32 0.044(3) 0.064(4) 0.098(4) 0.043(3) 0.013(3) 0.015(3)
C33 0.038(3) 0.099(4) 0.069(4) 0.037(3) 0.005(3) 0.012(3)
C34 0.040(3) 0.103(4) 0.046(3) 0.024(3) 0.006(3) -0.012(3)
C35 0.020(2) 0.060(3) 0.025(2) 0.005(2) 0.0006(19) -0.006(2)
C36 0.078(3) 0.046(3) 0.060(3) -0.009(3) 0.025(3) 0.004(3)
C37 0.028(3) 0.028(3) 0.024(3) -0.007(2) 0.011(3) 0.000(2)
C38 0.036(3) 0.042(3) 0.033(3) -0.009(3) 0.017(3) 0.003(3)
C39 0.076(3) 0.066(3) 0.062(3) -0.014(3) 0.008(3) 0.018(3)
C40 0.034(3) 0.025(3) 0.039(3) -0.007(2) 0.005(3) 0.006(3)
C41 0.032(3) 0.023(3) 0.023(3) 0.000(2) 0.008(3) -0.001(3)
C36' 0.078(3) 0.046(3) 0.060(3) -0.009(3) 0.025(3) 0.004(3)
C37' 0.028(3) 0.028(3) 0.024(3) -0.007(2) 0.011(3) 0.000(2)
C38' 0.036(3) 0.042(3) 0.033(3) -0.009(3) 0.017(3) 0.003(3)
C39' 0.076(3) 0.066(3) 0.062(3) -0.014(3) 0.008(3) 0.018(3)
C40' 0.034(3) 0.025(3) 0.039(3) -0.007(2) 0.005(3) 0.006(3)
C41' 0.032(3) 0.023(3) 0.023(3) 0.000(2) 0.008(3) -0.001(3)
N1 0.0103(16) 0.018(2) 0.0132(16) 0.0036(15) 0.0047(13) 0.0041(14)
N2 0.0190(18) 0.0133(18) 0.0171(18) -0.0004(15) 0.0030(14) -0.0020(15)
Si1 0.0124(5) 0.0184(7) 0.0249(6) -0.0012(5) 0.0057(5) 0.0034(5)
Si2 0.0153(6) 0.0225(7) 0.0197(6) 0.0080(5) 0.0054(5) -0.0003(5)
U1 0.00995(8) 0.02059(9) 0.00932(8) 0.00097(7) 0.00151(5) -0.00470(7)

loop_
_atom_type_symbol
_atom_type_description
_atom_type_scat_dispersion_real
_atom_type_scat_dispersion_imag
_atom_type_scat_source
C C 0.0033 0.0016 'International Tables Vol C Tables 4.2.6.8 and 6.1.1.4'
H H 0.0000 0.0000 'International Tables Vol C Tables 4.2.6.8 and 6.1.1.4'
N N 0.0061 0.0033 'International Tables Vol C Tables 4.2.6.8 and 6.1.1.4'
Si Si 0.0817 0.0704 'International Tables Vol C Tables 4.2.6.8 and 6.1.1.4'
U U -9.6767 9.6646 'International Tables Vol C Tables 4.2.6.8 and 6.1.1.4'

loop_
_geom_angle_atom_site_label_1
_geom_angle_atom_site_label_2
_geom_angle_atom_site_label_3
_geom_angle
C5 C1 C2 108.0(4)
C5 C1 C6 127.7(5)
C2 C1 C6 122.6(5)
C5 C1 U1 75.2(2)
C2 C1 U1 72.4(2)
C6 C1 U1 129.7(3)
C1 C2 C3 107.8(4)
C1 C2 C7 125.1(4)
C3 C2 C7 126.7(5)
C1 C2 U1 78.3(3)
C3 C2 U1 74.2(2)
C7 C2 U1 120.0(3)
C4 C3 C2 108.0(4)
C4 C3 C8 128.3(4)
C2 C3 C8 123.0(5)
C4 C3 U1 76.9(2)
C2 C3 U1 75.8(2)
C8 C3 U1 121.5(3)
C3 C4 C5 107.9(4)
C3 C4 C9 126.8(4)
C5 C4 C9 124.4(5)
C3 C4 U1 73.6(2)
C5 C4 U1 77.1(2)
C9 C4 U1 124.1(3)
C1 C5 C4 108.3(4)
C1 C5 C10 127.7(4)
C4 C5 C10 123.2(5)
C1 C5 U1 75.9(3)
C4 C5 U1 73.6(2)
C10 C5 U1 124.4(3)
C1 C6 H6A 109.5
C1 C6 H6B 109.5
H6A C6 H6B 109.5
C1 C6 H6C 109.5
H6A C6 H6C 109.5
H6B C6 H6C 109.5
C2 C7 H7A 109.5
C2 C7 H7B 109.5
H7A C7 H7B 109.5
C2 C7 H7C 109.5
H7A C7 H7C 109.5
H7B C7 H7C 109.5
C3 C8 H8A 109.5
C3 C8 H8B 109.5
H8A C8 H8B 109.5
C3 C8 H8C 109.5
H8A C8 H8C 109.5
H8B C8 H8C 109.5
C4 C9 H9A 109.5
C4 C9 H9B 109.5
H9A C9 H9B 109.5
C4 C9 H9C 109.5
H9A C9 H9C 109.5
H9B C9 H9C 109.5
C5 C10 H10A 109.5
C5 C10 H10B 109.5
H10A C10 H10B 109.5
C5 C10 H10C 109.5
H10A C10 H10C 109.5
H10B C10 H10C 109.5
C12 C11 C15 108.6(5)
C12 C11 C16 111.2(7)
C15 C11 C16 139.3(7)
C12 C11 C16' 142.7(7)
C15 C11 C16' 108.3(7)
C12 C11 U1 75.4(3)
C15 C11 U1 75.3(3)
C16 C11 U1 123.0(6)
C16' C11 U1 119.3(5)
C11 C12 C13 108.5(5)
C11 C12 C17 141.5(8)
C13 C12 C17 109.0(8)
C11 C12 C17' 111.2(7)
C13 C12 C17' 139.8(7)
C11 C12 U1 76.0(3)
C13 C12 U1 75.4(3)
C17 C12 U1 122.4(6)
C17' C12 U1 120.1(5)
C12 C13 C14 108.0(5)
C12 C13 C18' 111.5(7)
C14 C13 C18' 138.2(7)
C12 C13 C18 143.4(7)
C14 C13 C18 107.2(7)
C12 C13 U1 75.8(3)
C14 C13 U1 75.0(3)
C18' C13 U1 127.8(4)
C18 C13 U1 123.5(5)
C15 C14 C13 107.2(5)
C15 C14 C19 112.1(7)
C13 C14 C19 140.3(7)
C15 C14 C19' 143.4(7)
C13 C14 C19' 108.6(7)
C15 C14 U1 76.0(3)
C13 C14 U1 75.6(3)
C19 C14 U1 119.2(5)
C19' C14 U1 120.4(5)
C14 C15 C11 107.7(4)
C14 C15 C20' 113.0(7)
C11 C15 C20' 138.0(7)
C14 C15 C20 141.4(7)
C11 C15 C20 110.4(6)
C14 C15 U1 74.9(3)
C11 C15 U1 75.7(3)
C20' C15 U1 124.3(5)
C20 C15 U1 120.4(5)
C11 C16 H16A 109.5
C11 C16 H16B 109.5
H16A C16 H16B 109.5
C11 C16 H16C 109.5
H16A C16 H16C 109.5
H16B C16 H16C 109.5
C12 C17 H17A 109.5
C12 C17 H17B 109.5
H17A C17 H17B 109.5
C12 C17 H17C 109.5
H17A C17 H17C 109.5
H17B C17 H17C 109.5
C13 C18 H18A 109.5
C13 C18 H18B 109.5
H18A C18 H18B 109.5
C13 C18 H18C 109.5
H18A C18 H18C 109.5
H18B C18 H18C 109.5
C14 C19 H19A 109.5
C14 C19 H19B 109.5
H19A C19 H19B 109.5
C14 C19 H19C 109.5
H19A C19 H19C 109.5
H19B C19 H19C 109.5
C15 C20 H20A 109.5
C15 C20 H20B 109.5
H20A C20 H20B 109.5
C15 C20 H20C 109.5
H20A C20 H20C 109.5
H20B C20 H20C 109.5
C11 C16' H16D 109.5
C11 C16' H16E 109.5
H16D C16' H16E 109.5
C11 C16' H16F 109.5
H16D C16' H16F 109.5
H16E C16' H16F 109.5
C12 C17' H17D 109.5
C12 C17' H17E 109.5
H17D C17' H17E 109.5
C12 C17' H17F 109.5
H17D C17' H17F 109.5
H17E C17' H17F 109.5
C13 C18' H18D 109.5
C13 C18' H18E 109.5
H18D C18' H18E 109.5
C13 C18' H18F 109.5
H18D C18' H18F 109.5
H18E C18' H18F 109.5
C14 C19' H19D 109.5
C14 C19' H19E 109.5
H19D C19' H19E 109.5
C14 C19' H19F 109.5
H19D C19' H19F 109.5
H19E C19' H19F 109.5
C15 C20' H20D 109.5
C15 C20' H20E 109.5
H20D C20' H20E 109.5
C15 C20' H20F 109.5
H20D C20' H20F 109.5
H20E C20' H20F 109.5
C22 C21 Si1 127.6(4)
C22 C21 U1 77.2(3)
Si1 C21 U1 155.0(2)
C21 C22 C23 155.7(4)
C21 C22 U1 72.3(3)
C23 C22 U1 83.6(3)
N2 C23 C22 115.4(4)
N2 C23 N1 126.4(4)
C22 C23 N1 118.2(4)
N2 C23 U1 58.8(2)
C22 C23 U1 65.8(2)
N1 C23 U1 153.1(3)
Si1 C24 H24A 109.5
Si1 C24 H24B 109.5
H24A C24 H24B 109.5
Si1 C24 H24C 109.5
H24A C24 H24C 109.5
H24B C24 H24C 109.5
Si1 C25 H25A 109.5
Si1 C25 H25B 109.5
H25A C25 H25B 109.5
Si1 C25 H25C 109.5
H25A C25 H25C 109.5
H25B C25 H25C 109.5
Si1 C26 H26A 109.5
Si1 C26 H26B 109.5
H26A C26 H26B 109.5
Si1 C26 H26C 109.5
H26A C26 H26C 109.5
H26B C26 H26C 109.5
Si2 C27 H27A 109.5
Si2 C27 H27B 109.5
H27A C27 H27B 109.5
Si2 C27 H27C 109.5
H27A C27 H27C 109.5
H27B C27 H27C 109.5
Si2 C28 H28A 109.5
Si2 C28 H28B 109.5
H28A C28 H28B 109.5
Si2 C28 H28C 109.5
H28A C28 H28C 109.5
H28B C28 H28C 109.5
Si2 C29 H29A 109.5
Si2 C29 H29B 109.5
H29A C29 H29B 109.5
Si2 C29 H29C 109.5
H29A C29 H29C 109.5
H29B C29 H29C 109.5
N1 C30 C35 112.6(4)
N1 C30 C31 114.5(4)
C35 C30 C31 107.8(4)
N1 C30 H30 107.2
C35 C30 H30 107.2
C31 C30 H30 107.2
C32 C31 C30 110.7(6)
C32 C31 H31A 109.5
C30 C31 H31A 109.5
C32 C31 H31B 109.5
C30 C31 H31B 109.5
H31A C31 H31B 108.1
C31 C32 C33 110.0(6)
C31 C32 H32A 109.7
C33 C32 H32A 109.7
C31 C32 H32B 109.7
C33 C32 H32B 109.7
H32A C32 H32B 108.2
C32 C33 C34 112.2(6)
C32 C33 H33A 109.2
C34 C33 H33A 109.2
C32 C33 H33B 109.2
C34 C33 H33B 109.2
H33A C33 H33B 107.9
C33 C34 C35 110.9(5)
C33 C34 H34A 109.5
C35 C34 H34A 109.5
C33 C34 H34B 109.5
C35 C34 H34B 109.5
H34A C34 H34B 108.1
C30 C35 C34 111.2(6)
C30 C35 H35A 109.4
C34 C35 H35A 109.4
C30 C35 H35B 109.4
C34 C35 H35B 109.4
H35A C35 H35B 108.0
C37 C36 N2 116.1(7)
C37 C36 C41 124.6(7)
N2 C36 C41 109.9(6)
C37 C36 H36 100.2
N2 C36 H36 100.2
C41 C36 H36 100.2
C36 C37 C38 104.8(8)
C36 C37 H37A 110.8
C38 C37 H37A 110.8
C36 C37 H37B 110.8
C38 C37 H37B 110.8
H37A C37 H37B 108.9
C39 C38 C37 122.0(8)
C39 C38 H38A 106.8
C37 C38 H38A 106.8
C39 C38 H38B 106.8
C37 C38 H38B 106.8
H38A C38 H38B 106.7
C38 C39 C40 115.1(8)
C38 C39 H39A 108.5
C40 C39 H39A 108.5
C38 C39 H39B 108.5
C40 C39 H39B 108.5
H39A C39 H39B 107.5
C39 C40 C41 118.8(8)
C39 C40 H40A 107.6
C41 C40 H40A 107.6
C39 C40 H40B 107.6
C41 C40 H40B 107.6
H40A C40 H40B 107.0
C36 C41 C40 109.4(7)
C36 C41 H41A 109.8
C40 C41 H41A 109.8
C36 C41 H41B 109.8
C40 C41 H41B 109.8
H41A C41 H41B 108.3
C41' C36' N2 123.9(7)
C41' C36' C37' 113.9(8)
N2 C36' C37' 116.6(7)
C41' C36' H36' 97.8
N2 C36' H36' 97.8
C37' C36' H36' 97.8
C38' C37' C36' 123.6(10)
C38' C37' H37C 106.4
C36' C37' H37C 106.4
C38' C37' H37D 106.4
C36' C37' H37D 106.4
H37C C37' H37D 106.5
C37' C38' C39' 109.2(9)
C37' C38' H38C 109.8
C39' C38' H38C 109.8
C37' C38' H38D 109.8
C39' C38' H38D 109.8
H38C C38' H38D 108.3
C40' C39' C38' 119.2(9)
C40' C39' H39C 107.5
C38' C39' H39C 107.5
C40' C39' H39D 107.5
C38' C39' H39D 107.5
H39C C39' H39D 107.0
C39' C40' C41' 108.2(9)
C39' C40' H40C 110.1
C41' C40' H40C 110.1
C39' C40' H40D 110.1
C41' C40' H40D 110.1
H40C C40' H40D 108.4
C36' C41' C40' 120.6(9)
C36' C41' H41C 107.2
C40' C41' H41C 107.2
C36' C41' H41D 107.2
C40' C41' H41D 107.2
H41C C41' H41D 106.8
C23 N1 C30 121.2(3)
C23 N1 Si2 115.1(3)
C30 N1 Si2 123.3(3)
C23 N2 C36' 121.8(4)
C23 N2 C36 121.8(4)
C23 N2 U1 91.0(2)
C36' N2 U1 145.4(4)
C36 N2 U1 145.4(4)
C21 Si1 C24 113.6(2)
C21 Si1 C26 114.1(2)
C24 Si1 C26 108.8(2)
C21 Si1 C25 105.9(2)
C24 Si1 C25 108.4(3)
C26 Si1 C25 105.7(3)
N1 Si2 C29 109.7(2)
N1 Si2 C28 113.2(2)
C29 Si2 C28 109.6(3)
N1 Si2 C27 111.9(2)
C29 Si2 C27 105.9(2)
C28 Si2 C27 106.2(3)
N2 U1 C21 87.26(13)
N2 U1 C22 57.79(14)
C21 U1 C22 30.47(13)
N2 U1 C23 30.25(13)
C21 U1 C23 61.03(13)
C22 U1 C23 30.59(13)
N2 U1 C3 103.10(13)
C21 U1 C3 86.61(14)
C22 U1 C3 86.80(13)
C23 U1 C3 86.14(12)
N2 U1 C2 132.82(13)
C21 U1 C2 85.20(14)
C22 U1 C2 100.19(14)
C23 U1 C2 111.26(13)
C3 U1 C2 30.04(13)
N2 U1 C4 93.98(13)
C21 U1 C4 114.49(15)
C22 U1 C4 105.74(14)
C23 U1 C4 91.47(12)
C3 U1 C4 29.58(15)
C2 U1 C4 48.91(14)
N2 U1 C14 89.12(15)
C21 U1 C14 123.78(15)
C22 U1 C14 124.01(15)
C23 U1 C14 115.60(15)
C3 U1 C14 148.10(15)
C2 U1 C14 132.57(16)
C4 U1 C14 121.73(15)
N2 U1 C13 118.57(15)
C21 U1 C13 121.75(17)
C22 U1 C13 139.84(14)
C23 U1 C13 143.94(13)
C3 U1 C13 128.73(13)
C2 U1 C13 104.74(14)
C4 U1 C13 114.39(15)
C14 U1 C13 29.48(16)
N2 U1 C12 127.08(14)
C21 U1 C12 93.29(17)
C22 U1 C12 116.24(17)
C23 U1 C12 136.37(15)
C3 U1 C12 129.79(14)
C2 U1 C12 99.84(14)
C4 U1 C12 132.14(16)
C14 U1 C12 48.05(16)
C13 U1 C12 28.81(18)
N2 U1 C15 79.55(13)
C21 U1 C15 95.63(16)
C22 U1 C15 96.41(14)
C23 U1 C15 97.13(12)
C3 U1 C15 176.64(13)
C2 U1 C15 147.53(13)
C4 U1 C15 148.97(17)
C14 U1 C15 29.09(16)
C13 U1 C15 47.92(13)
C12 U1 C15 47.69(14)
N2 U1 C11 101.73(15)
C21 U1 C11 78.25(14)
C22 U1 C11 92.61(14)
C23 U1 C11 108.00(14)
C3 U1 C11 150.14(16)
C2 U1 C11 121.93(16)
C4 U1 C11 160.41(15)
C14 U1 C11 47.86(15)
C13 U1 C11 47.40(16)
C12 U1 C11 28.56(16)
C15 U1 C11 29.03(16)

loop_
_geom_bond_atom_site_label_1
_geom_bond_atom_site_label_2
_geom_bond_distance
C1 C5 1.401(7)
C1 C2 1.411(7)
C1 C6 1.511(6)
C1 U1 2.819(4)
C2 C3 1.418(6)
C2 C7 1.495(7)
C2 U1 2.745(4)
C3 C4 1.402(7)
C3 C8 1.507(6)
C3 U1 2.724(4)
C4 C5 1.414(6)
C4 C9 1.501(7)
C4 U1 2.766(4)
C5 C10 1.504(7)
C5 U1 2.811(4)
C6 H6A 0.9800
C6 H6B 0.9800
C6 H6C 0.9800
C7 H7A 0.9800
C7 H7B 0.9800
C7 H7C 0.9800
C8 H8A 0.9800
C8 H8B 0.9800
C8 H8C 0.9800
C9 H9A 0.9800
C9 H9B 0.9800
C9 H9C 0.9800
C10 H10A 0.9800
C10 H10B 0.9800
C10 H10C 0.9800
C11 C12 1.372(8)
C11 C15 1.395(8)
C11 C16 1.500(15)
C11 C16' 1.573(13)
C11 U1 2.785(5)
C12 C13 1.381(9)
C12 C17 1.523(13)
C12 C17' 1.583(12)
C12 U1 2.779(5)
C13 C14 1.410(8)
C13 C18' 1.522(10)
C13 C18 1.565(12)
C13 U1 2.774(5)
C14 C15 1.393(7)
C14 C19 1.542(13)
C14 C19' 1.552(13)
C14 U1 2.767(5)
C15 C20' 1.529(12)
C15 C20 1.551(12)
C15 U1 2.781(4)
C16 H16A 0.9800
C16 H16B 0.9800
C16 H16C 0.9800
C17 H17A 0.9800
C17 H17B 0.9800
C17 H17C 0.9800
C18 H18A 0.9800
C18 H18B 0.9800
C18 H18C 0.9800
C19 H19A 0.9800
C19 H19B 0.9800
C19 H19C 0.9800
C20 H20A 0.9800
C20 H20B 0.9800
C20 H20C 0.9800
C16' H16D 0.9800
C16' H16E 0.9800
C16' H16F 0.9800
C17' H17D 0.9800
C17' H17E 0.9800
C17' H17F 0.9800
C18' H18D 0.9800
C18' H18E 0.9800
C18' H18F 0.9800
C19' H19D 0.9800
C19' H19E 0.9800
C19' H19F 0.9800
C20' H20D 0.9800
C20' H20E 0.9800
C20' H20F 0.9800
C21 C22 1.295(6)
C21 Si1 1.864(5)
C21 U1 2.433(5)
C22 C23 1.389(6)
C22 U1 2.490(4)
C23 N2 1.367(6)
C23 N1 1.427(5)
C23 U1 2.713(4)
C24 Si1 1.864(5)
C24 H24A 0.9800
C24 H24B 0.9800
C24 H24C 0.9800
C25 Si1 1.872(5)
C25 H25A 0.9800
C25 H25B 0.9800
C25 H25C 0.9800
C26 Si1 1.866(5)
C26 H26A 0.9800
C26 H26B 0.9800
C26 H26C 0.9800
C27 Si2 1.865(5)
C27 H27A 0.9800
C27 H27B 0.9800
C27 H27C 0.9800
C28 Si2 1.860(6)
C28 H28A 0.9800
C28 H28B 0.9800
C28 H28C 0.9800
C29 Si2 1.859(5)
C29 H29A 0.9800
C29 H29B 0.9800
C29 H29C 0.9800
C30 N1 1.483(5)
C30 C35 1.511(7)
C30 C31 1.544(8)
C30 H30 1.0000
C31 C32 1.509(8)
C31 H31A 0.9900
C31 H31B 0.9900
C32 C33 1.516(11)
C32 H32A 0.9900
C32 H32B 0.9900
C33 C34 1.528(10)
C33 H33A 0.9900
C33 H33B 0.9900
C34 C35 1.531(8)
C34 H34A 0.9900
C34 H34B 0.9900
C35 H35A 0.9900
C35 H35B 0.9900
C36 C37 1.443(11)
C36 N2 1.459(8)
C36 C41 1.519(12)
C36 H36 1.0000
C37 C38 1.666(14)
C37 H37A 0.9900
C37 H37B 0.9900
C38 C39 1.312(13)
C38 H38A 0.9900
C38 H38B 0.9900
C39 C40 1.457(12)
C39 H39A 0.9900
C39 H39B 0.9900
C40 C41 1.538(13)
C40 H40A 0.9900
C40 H40B 0.9900
C41 H41A 0.9900
C41 H41B 0.9900
C36' C41' 1.382(13)
C36' N2 1.459(8)
C36' C37' 1.562(13)
C36' H36' 1.0000
C37' C38' 1.376(15)
C37' H37C 0.9900
C37' H37D 0.9900
C38' C39' 1.550(15)
C38' H38C 0.9900
C38' H38D 0.9900
C39' C40' 1.510(13)
C39' H39C 0.9900
C39' H39D 0.9900
C40' C41' 1.531(16)
C40' H40C 0.9900
C40' H40D 0.9900
C41' H41C 0.9900
C41' H41D 0.9900
N1 Si2 1.753(4)
N2 U1 2.321(4)
